data_2231495
loop_
_publ_author_name
'Ahmad, Farediah'
'Hashim, Nur Athirah'
'Basar, Norazah'
'Awang, Khalijah'
'Ng, Seik Weng'

_publ_section_title
;
 (<i>E</i>)-3-(2<i>H</i>-1,3-Benzodioxol-5-yl)-1-(7-hydroxy-5-methoxy-2,2-dimethylchroman-8-yl)prop-2-en-1-one
;
_journal_coeditor_code HB6346
_journal_issue 9
_journal_name_full 'Acta Crystallographica Section E'
_journal_page_first o2301
_journal_paper_doi 10.1107/S1600536811031321
_journal_volume 67
_journal_year 2011
_chemical_formula_iupac 'C22 H22 O6'
_chemical_formula_moiety 'C22 H22 O6'
_chemical_formula_sum 'C22 H22 O6'
_chemical_formula_weight 382.40
_chemical_name_systematic
;
(<i>E</i>)-3-(2<i>H</i>-1,3-benzodioxol-5-yl)-1-(7-hydroxy-5-methoxy-
2,2-dimethylchroman-8-yl)prop-2-en-1-one
;
_space_group_IT_number 2
_symmetry_cell_setting triclinic
_symmetry_space_group_name_Hall '-P 1'
_symmetry_space_group_name_H-M 'P -1'
_atom_sites_solution_hydrogens geom
_atom_sites_solution_primary direct
_atom_sites_solution_secondary difmap
_audit_creation_method SHELXL-97
_cell_angle_alpha 113.8660(10)
_cell_angle_beta 90.1200(10)
_cell_angle_gamma 109.8820(10)
_cell_formula_units_Z 2
_cell_length_a 9.4531(7)
_cell_length_b 10.4462(8)
_cell_length_c 10.8426(8)
_cell_measurement_reflns_used 3990
_cell_measurement_temperature 100(2)
_cell_measurement_theta_max 28.28
_cell_measurement_theta_min 2.30
_cell_volume 908.55(12)
_computing_cell_refinement 'SAINT (Bruker, 2009)'
_computing_data_collection 'APEX2 (Bruker, 2009)'
_computing_data_reduction 'SAINT (Bruker, 2009)'
_computing_molecular_graphics 'X-SEED (Barbour, 2001)'
_computing_publication_material 'publCIF (Westrip, 2010)'
_computing_structure_refinement 'SHELXL97 (Sheldrick, 2008)'
_computing_structure_solution 'SHELXS97 (Sheldrick, 2008)'
_diffrn_ambient_temperature 100(2)
_diffrn_measured_fraction_theta_full 0.993
_diffrn_measured_fraction_theta_max 0.993
_diffrn_measurement_device_type 'Bruker SMART APEX CCD'
_diffrn_measurement_method \w
_diffrn_radiation_monochromator graphite
_diffrn_radiation_source 'fine-focus sealed tube'
_diffrn_radiation_type MoK\a
_diffrn_radiation_wavelength 0.71073
_diffrn_reflns_av_R_equivalents 0.0277
_diffrn_reflns_av_sigmaI/netI 0.0357
_diffrn_reflns_limit_h_max 12
_diffrn_reflns_limit_h_min -12
_diffrn_reflns_limit_k_max 13
_diffrn_reflns_limit_k_min -13
_diffrn_reflns_limit_l_max 14
_diffrn_reflns_limit_l_min -12
_diffrn_reflns_number 8722
_diffrn_reflns_theta_full 27.50
_diffrn_reflns_theta_max 27.50
_diffrn_reflns_theta_min 2.30
_diffrn_standards_decay_% 0
_diffrn_standards_interval_count 0
_diffrn_standards_interval_time 0
_diffrn_standards_number 0
_exptl_absorpt_coefficient_mu 0.102
_exptl_absorpt_correction_type none
_exptl_crystal_colour 'yellow orange'
_exptl_crystal_density_diffrn 1.398
_exptl_crystal_density_method 'not measured'
_exptl_crystal_description block
_exptl_crystal_F_000 404
_exptl_crystal_size_max 0.35
_exptl_crystal_size_mid 0.25
_exptl_crystal_size_min 0.05
_refine_diff_density_max 0.332
_refine_diff_density_min -0.339
_refine_ls_extinction_method none
_refine_ls_goodness_of_fit_ref 1.030
_refine_ls_hydrogen_treatment mixed
_refine_ls_matrix_type full
_refine_ls_number_parameters 257
_refine_ls_number_reflns 4141
_refine_ls_number_restraints 1
_refine_ls_restrained_S_all 1.030
_refine_ls_R_factor_all 0.0498
_refine_ls_R_factor_gt 0.0431
_refine_ls_shift/su_max 0.001
_refine_ls_shift/su_mean 0.001
_refine_ls_structure_factor_coef Fsqd
_refine_ls_weighting_details 'calc w=1/[\s^2^(Fo^2^)+(0.0704P)^2^+0.3083P] where P=(Fo^2^+2Fc^2^)/3'
_refine_ls_weighting_scheme calc
_refine_ls_wR_factor_gt 0.1190
_refine_ls_wR_factor_ref 0.1258
_reflns_number_gt 3554
_reflns_number_total 4141
_reflns_threshold_expression I>2\s(I)
_cod_data_source_file hb6346.cif
_cod_data_source_block I
_cod_database_code 2231495
_cod_database_fobs_code 2231495

loop_
_symmetry_equiv_pos_as_xyz
'x, y, z'
'-x, -y, -z'

loop_
_atom_site_type_symbol
_atom_site_label
_atom_site_fract_x
_atom_site_fract_y
_atom_site_fract_z
_atom_site_U_iso_or_equiv
_atom_site_adp_type
_atom_site_calc_flag
_atom_site_refinement_flags
_atom_site_occupancy
_atom_site_symmetry_multiplicity
O O1 0.24900(10) 0.26722(10) 0.37397(9) 0.0175(2) Uani d . 1 1
O O2 0.14558(11) 0.35255(11) 0.81933(9) 0.0212(2) Uani d . 1 1
O O3 0.65288(11) 0.43380(11) 0.73541(10) 0.0205(2) Uani d D 1 1
H H3 0.695(2) 0.423(2) 0.6631(14) 0.041(5) Uiso d D 1 1
O O4 0.70562(11) 0.37601(11) 0.50151(10) 0.0202(2) Uani d . 1 1
O O5 0.54846(12) 0.07418(12) -0.34009(10) 0.0248(2) Uani d . 1 1
O O6 0.33410(11) 0.02763(12) -0.23687(9) 0.0236(2) Uani d . 1 1
C C1 0.08521(14) 0.19138(15) 0.32290(13) 0.0173(3) Uani d . 1 1
C C2 0.06859(17) 0.19318(18) 0.18445(14) 0.0246(3) Uani d . 1 1
H H2A 0.0903 0.2968 0.1971 0.037 Uiso calc R 1 1
H H2B -0.0358 0.1293 0.1361 0.037 Uiso calc R 1 1
H H2C 0.1405 0.1547 0.1308 0.037 Uiso calc R 1 1
C C3 0.03668(17) 0.03067(15) 0.30829(15) 0.0238(3) Uani d . 1 1
H H3A 0.0422 0.0322 0.3992 0.036 Uiso calc R 1 1
H H3B 0.1048 -0.0163 0.2569 0.036 Uiso calc R 1 1
H H3C -0.0682 -0.0274 0.2594 0.036 Uiso calc R 1 1
C C4 0.00435(15) 0.28290(15) 0.42117(13) 0.0169(3) Uani d . 1 1
H H4A -0.1065 0.2362 0.3862 0.020 Uiso calc R 1 1
H H4B 0.0423 0.3864 0.4273 0.020 Uiso calc R 1 1
C C5 0.03195(15) 0.28986(16) 0.56239(13) 0.0193(3) Uani d . 1 1
H H5A 0.0064 0.3728 0.6305 0.023 Uiso calc R 1 1
H H5B -0.0353 0.1941 0.5633 0.023 Uiso calc R 1 1
C C6 0.19652(15) 0.31572(14) 0.60088(13) 0.0166(3) Uani d . 1 1
C C7 0.29656(15) 0.30719(14) 0.50733(13) 0.0150(3) Uani d . 1 1
C C8 0.45543(14) 0.34365(14) 0.54542(12) 0.0147(3) Uani d . 1 1
C C9 0.50582(15) 0.39096(14) 0.68644(13) 0.0165(3) Uani d . 1 1
C C10 0.40485(16) 0.39162(15) 0.77956(13) 0.0181(3) Uani d . 1 1
H H10 0.4402 0.4177 0.8718 0.022 Uiso calc R 1 1
C C11 0.25254(15) 0.35386(14) 0.73640(13) 0.0171(3) Uani d . 1 1
C C12 0.19315(18) 0.38194(19) 0.95672(14) 0.0267(3) Uani d . 1 1
H H12A 0.1055 0.3751 1.0053 0.040 Uiso calc R 1 1
H H12B 0.2718 0.4834 1.0033 0.040 Uiso calc R 1 1
H H12C 0.2347 0.3074 0.9556 0.040 Uiso calc R 1 1
C C13 0.56815(15) 0.33381(14) 0.45276(13) 0.0163(3) Uani d . 1 1
C C14 0.52921(15) 0.27293(15) 0.30357(13) 0.0185(3) Uani d . 1 1
H H14 0.4253 0.2236 0.2613 0.022 Uiso calc R 1 1
C C15 0.63933(15) 0.28671(14) 0.22708(13) 0.0171(3) Uani d . 1 1
H H15 0.7415 0.3368 0.2738 0.021 Uiso calc R 1 1
C C16 0.61775(15) 0.23228(14) 0.07876(13) 0.0169(3) Uani d . 1 1
C C17 0.74549(16) 0.25991(15) 0.01505(14) 0.0198(3) Uani d . 1 1
H H17 0.8436 0.3131 0.0699 0.024 Uiso calc R 1 1
C C18 0.73502(16) 0.21236(16) -0.12671(14) 0.0216(3) Uani d . 1 1
H H18 0.8229 0.2326 -0.1688 0.026 Uiso calc R 1 1
C C19 0.59114(16) 0.13521(15) -0.20110(13) 0.0189(3) Uani d . 1 1
C C20 0.46250(15) 0.10673(14) -0.13959(14) 0.0179(3) Uani d . 1 1
C C21 0.47095(15) 0.15306(15) -0.00160(13) 0.0185(3) Uani d . 1 1
H H21 0.3817 0.1329 0.0388 0.022 Uiso calc R 1 1
C C22 0.38461(16) 0.01443(15) -0.36479(14) 0.0215(3) Uani d . 1 1
H H22A 0.3466 0.0718 -0.4011 0.026 Uiso calc R 1 1
H H22B 0.3454 -0.0927 -0.4325 0.026 Uiso calc R 1 1

loop_
_atom_site_aniso_label
_atom_site_aniso_U_11
_atom_site_aniso_U_22
_atom_site_aniso_U_33
_atom_site_aniso_U_12
_atom_site_aniso_U_13
_atom_site_aniso_U_23
O1 0.0143(5) 0.0245(5) 0.0121(4) 0.0059(4) 0.0001(3) 0.0074(4)
O2 0.0229(5) 0.0284(5) 0.0128(4) 0.0087(4) 0.0059(4) 0.0100(4)
O3 0.0173(5) 0.0277(5) 0.0145(5) 0.0067(4) -0.0005(4) 0.0088(4)
O4 0.0163(5) 0.0251(5) 0.0179(5) 0.0075(4) 0.0015(4) 0.0081(4)
O5 0.0244(5) 0.0304(5) 0.0141(5) 0.0068(4) 0.0046(4) 0.0071(4)
O6 0.0191(5) 0.0315(5) 0.0141(5) 0.0048(4) 0.0009(4) 0.0078(4)
C1 0.0131(6) 0.0203(6) 0.0164(6) 0.0044(5) 0.0003(5) 0.0073(5)
C2 0.0212(7) 0.0356(8) 0.0157(6) 0.0103(6) 0.0000(5) 0.0102(6)
C3 0.0218(7) 0.0203(7) 0.0268(7) 0.0081(6) 0.0020(6) 0.0077(6)
C4 0.0140(6) 0.0199(6) 0.0176(6) 0.0060(5) 0.0016(5) 0.0091(5)
C5 0.0172(6) 0.0244(7) 0.0173(6) 0.0084(5) 0.0044(5) 0.0095(5)
C6 0.0177(6) 0.0177(6) 0.0147(6) 0.0062(5) 0.0031(5) 0.0076(5)
C7 0.0170(6) 0.0145(6) 0.0135(6) 0.0053(5) 0.0007(5) 0.0065(5)
C8 0.0161(6) 0.0152(6) 0.0127(6) 0.0054(5) 0.0015(5) 0.0062(5)
C9 0.0182(6) 0.0143(6) 0.0153(6) 0.0049(5) -0.0002(5) 0.0058(5)
C10 0.0226(7) 0.0196(6) 0.0120(6) 0.0073(5) 0.0007(5) 0.0072(5)
C11 0.0202(7) 0.0165(6) 0.0140(6) 0.0058(5) 0.0035(5) 0.0070(5)
C12 0.0299(8) 0.0412(9) 0.0154(7) 0.0162(7) 0.0080(6) 0.0158(6)
C13 0.0179(6) 0.0148(6) 0.0165(6) 0.0064(5) 0.0023(5) 0.0067(5)
C14 0.0175(6) 0.0206(6) 0.0155(6) 0.0067(5) 0.0008(5) 0.0063(5)
C15 0.0182(6) 0.0174(6) 0.0166(6) 0.0078(5) 0.0024(5) 0.0072(5)
C16 0.0200(7) 0.0172(6) 0.0159(6) 0.0088(5) 0.0049(5) 0.0077(5)
C17 0.0176(6) 0.0220(6) 0.0190(7) 0.0074(5) 0.0027(5) 0.0082(5)
C18 0.0209(7) 0.0247(7) 0.0202(7) 0.0097(6) 0.0084(5) 0.0097(5)
C19 0.0243(7) 0.0184(6) 0.0139(6) 0.0093(5) 0.0044(5) 0.0060(5)
C20 0.0180(6) 0.0169(6) 0.0179(6) 0.0062(5) 0.0024(5) 0.0070(5)
C21 0.0186(7) 0.0214(6) 0.0163(6) 0.0080(5) 0.0051(5) 0.0085(5)
C22 0.0248(7) 0.0209(6) 0.0152(6) 0.0067(6) 0.0035(5) 0.0059(5)

loop_
_atom_type_symbol
_atom_type_description
_atom_type_scat_dispersion_real
_atom_type_scat_dispersion_imag
_atom_type_scat_source
C C 0.0033 0.0016 'International Tables Vol C Tables 4.2.6.8 and 6.1.1.4'
H H 0.0000 0.0000 'International Tables Vol C Tables 4.2.6.8 and 6.1.1.4'
O O 0.0106 0.0060 'International Tables Vol C Tables 4.2.6.8 and 6.1.1.4'

loop_
_geom_angle_atom_site_label_1
_geom_angle_atom_site_label_2
_geom_angle_atom_site_label_3
_geom_angle
C7 O1 C1 117.71(10)
C11 O2 C12 117.22(11)
C9 O3 H3 102.1(14)
C19 O5 C22 106.19(10)
C20 O6 C22 106.22(10)
O1 C1 C2 104.22(10)
O1 C1 C4 108.14(10)
C2 C1 C4 111.23(11)
O1 C1 C3 108.13(10)
C2 C1 C3 111.03(11)
C4 C1 C3 113.57(11)
C1 C2 H2A 109.5
C1 C2 H2B 109.5
H2A C2 H2B 109.5
C1 C2 H2C 109.5
H2A C2 H2C 109.5
H2B C2 H2C 109.5
C1 C3 H3A 109.5
C1 C3 H3B 109.5
H3A C3 H3B 109.5
C1 C3 H3C 109.5
H3A C3 H3C 109.5
H3B C3 H3C 109.5
C1 C4 C5 110.62(10)
C1 C4 H4A 109.5
C5 C4 H4A 109.5
C1 C4 H4B 109.5
C5 C4 H4B 109.5
H4A C4 H4B 108.1
C6 C5 C4 110.81(11)
C6 C5 H5A 109.5
C4 C5 H5A 109.5
C6 C5 H5B 109.5
C4 C5 H5B 109.5
H5A C5 H5B 108.1
C7 C6 C11 118.26(12)
C7 C6 C5 122.07(11)
C11 C6 C5 119.64(11)
O1 C7 C6 121.27(12)
O1 C7 C8 116.29(11)
C6 C7 C8 122.42(12)
C9 C8 C7 116.06(11)
C9 C8 C13 117.93(11)
C7 C8 C13 126.00(11)
O3 C9 C10 116.51(11)
O3 C9 C8 121.58(12)
C10 C9 C8 121.89(12)
C11 C10 C9 119.26(12)
C11 C10 H10 120.4
C9 C10 H10 120.4
O2 C11 C10 123.78(12)
O2 C11 C6 114.34(12)
C10 C11 C6 121.87(12)
O2 C12 H12A 109.5
O2 C12 H12B 109.5
H12A C12 H12B 109.5
O2 C12 H12C 109.5
H12A C12 H12C 109.5
H12B C12 H12C 109.5
O4 C13 C8 119.09(11)
O4 C13 C14 117.30(11)
C8 C13 C14 123.58(12)
C15 C14 C13 120.33(12)
C15 C14 H14 119.8
C13 C14 H14 119.8
C14 C15 C16 126.31(13)
C14 C15 H15 116.8
C16 C15 H15 116.8
C17 C16 C21 119.31(12)
C17 C16 C15 118.98(12)
C21 C16 C15 121.71(12)
C16 C17 C18 122.70(13)
C16 C17 H17 118.7
C18 C17 H17 118.7
C19 C18 C17 116.28(13)
C19 C18 H18 121.9
C17 C18 H18 121.9
C18 C19 O5 128.42(13)
C18 C19 C20 121.91(12)
O5 C19 C20 109.67(12)
C21 C20 O6 127.62(12)
C21 C20 C19 122.44(13)
O6 C20 C19 109.94(11)
C20 C21 C16 117.36(12)
C20 C21 H21 121.3
C16 C21 H21 121.3
O5 C22 O6 107.56(10)
O5 C22 H22A 110.2
O6 C22 H22A 110.2
O5 C22 H22B 110.2
O6 C22 H22B 110.2
H22A C22 H22B 108.5

loop_
_geom_bond_atom_site_label_1
_geom_bond_atom_site_label_2
_geom_bond_distance
O1 C7 1.3595(15)
O1 C1 1.4625(15)
O2 C11 1.3548(16)
O2 C12 1.4314(16)
O3 C9 1.3402(16)
O3 H3 0.862(9)
O4 C13 1.2576(16)
O5 C19 1.3730(16)
O5 C22 1.4373(18)
O6 C20 1.3696(16)
O6 C22 1.4365(16)
C1 C2 1.5174(18)
C1 C4 1.5197(18)
C1 C3 1.5214(19)
C2 H2A 0.9800
C2 H2B 0.9800
C2 H2C 0.9800
C3 H3A 0.9800
C3 H3B 0.9800
C3 H3C 0.9800
C4 C5 1.5209(18)
C4 H4A 0.9900
C4 H4B 0.9900
C5 C6 1.5125(18)
C5 H5A 0.9900
C5 H5B 0.9900
C6 C7 1.3854(18)
C6 C11 1.4063(18)
C7 C8 1.4325(18)
C8 C9 1.4262(17)
C8 C13 1.4666(18)
C9 C10 1.3905(18)
C10 C11 1.3817(19)
C10 H10 0.9500
C12 H12A 0.9800
C12 H12B 0.9800
C12 H12C 0.9800
C13 C14 1.4705(18)
C14 C15 1.3382(19)
C14 H14 0.9500
C15 C16 1.4597(17)
C15 H15 0.9500
C16 C17 1.3952(19)
C16 C21 1.4143(19)
C17 C18 1.4025(19)
C17 H17 0.9500
C18 C19 1.369(2)
C18 H18 0.9500
C19 C20 1.3893(19)
C20 C21 1.3662(18)
C21 H21 0.9500
C22 H22A 0.9900
C22 H22B 0.9900

loop_
_geom_hbond_atom_site_label_D
_geom_hbond_atom_site_label_H
_geom_hbond_atom_site_label_A
_geom_hbond_distance_DH
_geom_hbond_distance_HA
_geom_hbond_distance_DA
_geom_hbond_angle_DHA
_geom_hbond_publ_flag
O3 H3 O4 0.860(10) 1.630(10) 2.4530(10) 158(2) yes

loop_
_geom_torsion_atom_site_label_1
_geom_torsion_atom_site_label_2
_geom_torsion_atom_site_label_3
_geom_torsion_atom_site_label_4
_geom_torsion
C7 O1 C1 C2 168.34(10)
C7 O1 C1 C4 49.90(13)
C7 O1 C1 C3 -73.46(13)
O1 C1 C4 C5 -61.88(13)
C2 C1 C4 C5 -175.75(11)
C3 C1 C4 C5 58.13(15)
C1 C4 C5 C6 42.19(14)
C4 C5 C6 C7 -10.10(17)
C4 C5 C6 C11 168.08(11)
C1 O1 C7 C6 -17.72(17)
C1 O1 C7 C8 163.98(10)
C11 C6 C7 O1 178.33(11)
C5 C6 C7 O1 -3.47(19)
C11 C6 C7 C8 -3.48(19)
C5 C6 C7 C8 174.72(12)
O1 C7 C8 C9 177.73(10)
C6 C7 C8 C9 -0.54(18)
O1 C7 C8 C13 -3.51(18)
C6 C7 C8 C13 178.22(12)
C7 C8 C9 O3 -177.31(11)
C13 C8 C9 O3 3.82(18)
C7 C8 C9 C10 4.29(18)
C13 C8 C9 C10 -174.58(11)
O3 C9 C10 C11 177.68(11)
C8 C9 C10 C11 -3.84(19)
C12 O2 C11 C10 -4.53(19)
C12 O2 C11 C6 176.54(11)
C9 C10 C11 O2 -179.33(12)
C9 C10 C11 C6 -0.49(19)
C7 C6 C11 O2 -176.98(11)
C5 C6 C11 O2 4.77(17)
C7 C6 C11 C10 4.07(19)
C5 C6 C11 C10 -174.18(12)
C9 C8 C13 O4 -4.41(18)
C7 C8 C13 O4 176.85(11)
C9 C8 C13 C14 173.88(11)
C7 C8 C13 C14 -4.9(2)
O4 C13 C14 C15 -11.16(19)
C8 C13 C14 C15 170.52(12)
C13 C14 C15 C16 -179.92(11)
C14 C15 C16 C17 178.18(13)
C14 C15 C16 C21 -1.5(2)
C21 C16 C17 C18 0.1(2)
C15 C16 C17 C18 -179.65(12)
C16 C17 C18 C19 -0.5(2)
C17 C18 C19 O5 -178.80(13)
C17 C18 C19 C20 0.6(2)
C22 O5 C19 C18 -176.32(13)
C22 O5 C19 C20 4.25(14)
C22 O6 C20 C21 176.72(13)
C22 O6 C20 C19 -3.77(14)
C18 C19 C20 C21 -0.2(2)
O5 C19 C20 C21 179.23(12)
C18 C19 C20 O6 -179.78(12)
O5 C19 C20 O6 -0.31(15)
O6 C20 C21 C16 179.26(12)
C19 C20 C21 C16 -0.19(19)
C17 C16 C21 C20 0.27(18)
C15 C16 C21 C20 179.99(12)
C19 O5 C22 O6 -6.49(14)
C20 O6 C22 O5 6.31(13)

loop_
_cod_related_entry_id
_cod_related_entry_database
_cod_related_entry_code
1 ChemSpider 9167773
